data_1503938
loop_
_publ_author_name
'Chen, Yunfeng'
'Zhong, Cheng'
'Petersen, Jeffrey L.'
'Akhmedov, Novruz G.'
'Shi, Xiaodong'

_publ_section_title
;
 One-pot asymmetric synthesis of substituted piperidines by exocyclic
 chirality induction.
;
_journal_issue 11
_journal_name_full 'Organic letters'
_journal_page_first 2333
_journal_page_last 2336
_journal_paper_doi 10.1021/ol900708d
_journal_volume 11
_journal_year 2009
_chemical_formula_sum 'C20 H23 N3 O5'
_chemical_formula_weight 385.41
_chemical_name_systematic
; 
 ? 
;
_space_group_IT_number 14
_symmetry_cell_setting monoclinic
_symmetry_space_group_name_Hall '-P 2yn'
_symmetry_space_group_name_H-M 'P 1 21/n 1'
_atom_sites_solution_hydrogens geom
_atom_sites_solution_primary direct
_atom_sites_solution_secondary difmap
_audit_creation_method SHELXL-97
_cell_angle_alpha 90.00
_cell_angle_beta 97.095(1)
_cell_angle_gamma 90.00
_cell_formula_units_Z 4
_cell_length_a 9.3075(5)
_cell_length_b 16.2765(9)
_cell_length_c 12.9681(7)
_cell_measurement_reflns_used 8503
_cell_measurement_temperature 293(2)
_cell_measurement_theta_max 25.52
_cell_measurement_theta_min 2.20
_cell_volume 1949.54(18)
_computing_structure_refinement 'SHELXL-97 (Sheldrick, 1997)'
_computing_structure_solution 'SHELXS-97 (Sheldrick, 1990)'
_diffrn_ambient_temperature 293(2)
_diffrn_measured_fraction_theta_full 0.985
_diffrn_measured_fraction_theta_max 0.985
_diffrn_radiation_monochromator graphite
_diffrn_radiation_source 'fine-focus sealed tube'
_diffrn_radiation_type MoK\a
_diffrn_radiation_wavelength 0.71073
_diffrn_reflns_av_R_equivalents 0.0365
_diffrn_reflns_av_sigmaI/netI 0.0556
_diffrn_reflns_limit_h_max 12
_diffrn_reflns_limit_h_min -11
_diffrn_reflns_limit_k_max 18
_diffrn_reflns_limit_k_min -21
_diffrn_reflns_limit_l_max 16
_diffrn_reflns_limit_l_min -16
_diffrn_reflns_number 12768
_diffrn_reflns_theta_full 27.53
_diffrn_reflns_theta_max 27.53
_diffrn_reflns_theta_min 2.50
_diffrn_standards_decay_% none
_exptl_absorpt_coefficient_mu 0.096
_exptl_absorpt_correction_type semi-empirical
_exptl_absorpt_process_details SADABS
_exptl_crystal_colour colorless
_exptl_crystal_density_diffrn 1.313
_exptl_crystal_density_method 'not measured'
_exptl_crystal_F_000 816
_exptl_crystal_size_max 0.50
_exptl_crystal_size_mid 0.38
_exptl_crystal_size_min 0.30
_refine_diff_density_max 0.259
_refine_diff_density_min -0.177
_refine_diff_density_rms 0.039
_refine_ls_extinction_method none
_refine_ls_goodness_of_fit_ref 1.022
_refine_ls_hydrogen_treatment riding
_refine_ls_matrix_type full
_refine_ls_number_parameters 256
_refine_ls_number_reflns 4418
_refine_ls_number_restraints 0
_refine_ls_restrained_S_all 1.022
_refine_ls_R_factor_all 0.0589
_refine_ls_R_factor_gt 0.0478
_refine_ls_shift/su_max 0.001
_refine_ls_shift/su_mean 0.000
_refine_ls_structure_factor_coef Fsqd
_refine_ls_weighting_details 'calc w=1/[\s^2^(Fo^2^)+(0.0597P)^2^+0.4050P] where P=(Fo^2^+2Fc^2^)/3'
_refine_ls_weighting_scheme calc
_refine_ls_wR_factor_gt 0.1323
_refine_ls_wR_factor_ref 0.1437
_reflns_number_gt 3533
_reflns_number_total 4418
_reflns_threshold_expression >2sigma(I)
_cod_data_source_file ol900708d_si_002.cif
_cod_data_source_block 6c-major
_cod_original_sg_symbol_H-M P21/n
_cod_database_code 1503938

loop_
_symmetry_equiv_pos_as_xyz
'x, y, z'
'-x+1/2, y+1/2, -z+1/2'
'-x, -y, -z'
'x-1/2, -y-1/2, z-1/2'

loop_
_atom_site_label
_atom_site_type_symbol
_atom_site_fract_x
_atom_site_fract_y
_atom_site_fract_z
_atom_site_U_iso_or_equiv
_atom_site_adp_type
_atom_site_occupancy
_atom_site_symmetry_multiplicity
_atom_site_calc_flag
_atom_site_refinement_flags
O1 O 0.21751(16) 0.18788(10) 0.45123(11) 0.0841(5) Uani 1 1 d .
O2 O 0.40002(16) 0.11376(10) 0.42563(9) 0.0769(4) Uani 1 1 d .
O3 O 0.65291(12) 0.19404(7) 0.52876(8) 0.0514(3) Uani 1 1 d .
H1O H 0.6330 0.1929 0.4654 0.077 Uiso 1 1 calc R
O4 O 0.47027(17) 0.25275(11) 1.25594(10) 0.0813(4) Uani 1 1 d .
O5 O 0.68046(18) 0.19988(9) 1.29827(9) 0.0779(4) Uani 1 1 d .
N1 N 0.51242(13) 0.13246(7) 0.75215(8) 0.0407(3) Uani 1 1 d .
N2 N 0.33678(15) 0.15994(9) 0.47870(9) 0.0528(3) Uani 1 1 d .
N3 N 0.57215(17) 0.21103(9) 1.23631(10) 0.0562(4) Uani 1 1 d .
C1 C 0.44465(15) 0.10540(8) 0.64926(9) 0.0394(3) Uani 1 1 d .
H1 H 0.5121 0.0706 0.6166 0.047 Uiso 1 1 calc R
C2 C 0.41106(16) 0.18404(9) 0.58382(10) 0.0426(3) Uani 1 1 d .
H2 H 0.3424 0.2168 0.6181 0.051 Uiso 1 1 calc R
C3 C 0.54417(17) 0.23873(9) 0.57328(10) 0.0448(3) Uani 1 1 d .
C4 C 0.60821(18) 0.25850(10) 0.68444(11) 0.0491(4) Uani 1 1 d .
H4A H 0.6953 0.2911 0.6835 0.059 Uiso 1 1 calc R
H4B H 0.5393 0.2907 0.7178 0.059 Uiso 1 1 calc R
C5 C 0.64427(17) 0.18086(10) 0.74574(11) 0.0474(3) Uani 1 1 d .
H5A H 0.7130 0.1485 0.7124 0.057 Uiso 1 1 calc R
H5B H 0.6887 0.1948 0.8152 0.057 Uiso 1 1 calc R
C6 C 0.30383(15) 0.05931(9) 0.65521(10) 0.0430(3) Uani 1 1 d .
C7 C 0.20145(18) 0.08850(11) 0.71584(13) 0.0545(4) Uani 1 1 d .
H7 H 0.2214 0.1354 0.7560 0.065 Uiso 1 1 calc R
C8 C 0.0706(2) 0.04872(13) 0.71711(17) 0.0693(5) Uani 1 1 d .
H8 H 0.0035 0.0688 0.7583 0.083 Uiso 1 1 calc R
C9 C 0.0389(2) -0.02042(13) 0.65773(18) 0.0728(5) Uani 1 1 d .
H9 H -0.0494 -0.0470 0.6586 0.087 Uiso 1 1 calc R
C10 C 0.1381(2) -0.05000(12) 0.59726(16) 0.0673(5) Uani 1 1 d .
H10 H 0.1167 -0.0966 0.5567 0.081 Uiso 1 1 calc R
C11 C 0.27056(19) -0.01069(10) 0.59620(12) 0.0533(4) Uani 1 1 d .
H11 H 0.3375 -0.0316 0.5555 0.064 Uiso 1 1 calc R
C12 C 0.5034(2) 0.31678(11) 0.51137(13) 0.0609(4) Uani 1 1 d .
H12A H 0.5887 0.3490 0.5068 0.091 Uiso 1 1 calc R
H12B H 0.4357 0.3481 0.5456 0.091 Uiso 1 1 calc R
H12C H 0.4600 0.3024 0.4427 0.091 Uiso 1 1 calc R
C13 C 0.53769(16) 0.06580(9) 0.82925(10) 0.0432(3) Uani 1 1 d .
H13 H 0.4484 0.0333 0.8227 0.052 Uiso 1 1 calc R
C14 C 0.6586(2) 0.00594(11) 0.81218(13) 0.0585(4) Uani 1 1 d .
H14A H 0.6436 -0.0144 0.7422 0.088 Uiso 1 1 calc R
H14B H 0.6582 -0.0392 0.8598 0.088 Uiso 1 1 calc R
H14C H 0.7502 0.0337 0.8238 0.088 Uiso 1 1 calc R
C15 C 0.55185(15) 0.10410(9) 0.93775(10) 0.0417(3) Uani 1 1 d .
C16 C 0.65222(17) 0.07641(10) 1.01880(11) 0.0478(3) Uani 1 1 d .
H16 H 0.7142 0.0335 1.0072 0.057 Uiso 1 1 calc R
C17 C 0.66096(17) 0.11207(10) 1.11683(11) 0.0491(4) Uani 1 1 d .
H17 H 0.7293 0.0941 1.1705 0.059 Uiso 1 1 calc R
C18 C 0.56676(17) 0.17414(10) 1.13255(10) 0.0464(3) Uani 1 1 d .
C19 C 0.46443(18) 0.20312(10) 1.05484(11) 0.0502(4) Uani 1 1 d .
H19 H 0.4009 0.2450 1.0675 0.060 Uiso 1 1 calc R
C20 C 0.45975(17) 0.16777(10) 0.95751(11) 0.0492(4) Uani 1 1 d .
H20 H 0.3930 0.1872 0.9038 0.059 Uiso 1 1 calc R

loop_
_atom_site_aniso_label
_atom_site_aniso_U_11
_atom_site_aniso_U_22
_atom_site_aniso_U_33
_atom_site_aniso_U_23
_atom_site_aniso_U_13
_atom_site_aniso_U_12
O1 0.0696(9) 0.1023(11) 0.0730(8) 0.0058(8) -0.0214(7) 0.0193(8)
O2 0.0850(10) 0.1003(11) 0.0441(6) -0.0231(6) 0.0027(6) 0.0064(8)
O3 0.0543(6) 0.0619(7) 0.0401(5) -0.0030(4) 0.0145(5) 0.0035(5)
O4 0.0803(9) 0.1105(12) 0.0548(7) -0.0204(7) 0.0151(7) 0.0129(9)
O5 0.0974(11) 0.0854(10) 0.0450(6) -0.0057(6) -0.0143(7) 0.0118(8)
N1 0.0451(6) 0.0457(6) 0.0310(5) -0.0006(4) 0.0035(4) -0.0062(5)
N2 0.0577(8) 0.0598(8) 0.0392(6) 0.0052(5) -0.0010(6) -0.0001(6)
N3 0.0699(9) 0.0613(8) 0.0373(6) 0.0022(5) 0.0061(6) -0.0068(7)
C1 0.0414(7) 0.0441(7) 0.0328(6) -0.0035(5) 0.0047(5) 0.0016(5)
C2 0.0465(8) 0.0477(8) 0.0340(6) -0.0024(5) 0.0063(5) 0.0033(6)
C3 0.0523(8) 0.0462(8) 0.0375(6) 0.0001(5) 0.0118(6) 0.0009(6)
C4 0.0597(9) 0.0484(8) 0.0405(7) -0.0052(6) 0.0118(6) -0.0088(7)
C5 0.0506(8) 0.0555(9) 0.0358(6) -0.0019(6) 0.0040(6) -0.0099(6)
C6 0.0423(7) 0.0448(7) 0.0407(6) 0.0003(5) 0.0006(5) 0.0004(6)
C7 0.0478(8) 0.0558(9) 0.0607(9) -0.0060(7) 0.0092(7) -0.0023(7)
C8 0.0481(9) 0.0756(13) 0.0861(13) 0.0020(10) 0.0157(9) -0.0036(8)
C9 0.0477(10) 0.0726(13) 0.0941(14) 0.0098(10) -0.0075(10) -0.0149(9)
C10 0.0673(11) 0.0542(10) 0.0743(11) -0.0033(8) -0.0162(9) -0.0114(8)
C11 0.0568(9) 0.0496(8) 0.0507(8) -0.0043(6) -0.0044(7) 0.0005(7)
C12 0.0760(12) 0.0528(9) 0.0555(9) 0.0097(7) 0.0151(8) 0.0036(8)
C13 0.0465(8) 0.0462(7) 0.0366(6) 0.0014(5) 0.0037(5) -0.0021(6)
C14 0.0693(11) 0.0573(10) 0.0486(8) -0.0027(7) 0.0063(8) 0.0110(8)
C15 0.0424(7) 0.0478(8) 0.0353(6) 0.0036(5) 0.0064(5) -0.0043(6)
C16 0.0487(8) 0.0521(8) 0.0420(7) 0.0038(6) 0.0030(6) 0.0019(6)
C17 0.0523(8) 0.0568(9) 0.0367(6) 0.0082(6) -0.0006(6) -0.0037(7)
C18 0.0530(8) 0.0540(8) 0.0331(6) 0.0034(5) 0.0083(6) -0.0080(6)
C19 0.0537(9) 0.0593(9) 0.0388(7) 0.0028(6) 0.0102(6) 0.0046(7)
C20 0.0494(8) 0.0621(9) 0.0357(6) 0.0048(6) 0.0036(6) 0.0061(7)

loop_
_atom_type_symbol
_atom_type_description
_atom_type_scat_dispersion_real
_atom_type_scat_dispersion_imag
_atom_type_scat_source
C C 0.0033 0.0016 'International Tables Vol C Tables 4.2.6.8 and 6.1.1.4'
H H 0.0000 0.0000 'International Tables Vol C Tables 4.2.6.8 and 6.1.1.4'
N N 0.0061 0.0033 'International Tables Vol C Tables 4.2.6.8 and 6.1.1.4'
O O 0.0106 0.0060 'International Tables Vol C Tables 4.2.6.8 and 6.1.1.4'

loop_
_geom_angle_atom_site_label_1
_geom_angle_atom_site_label_2
_geom_angle_atom_site_label_3
_geom_angle
C5 N1 C1 112.14(10)
C5 N1 C13 111.63(11)
C1 N1 C13 114.16(11)
O1 N2 O2 123.66(14)
O1 N2 C2 118.10(14)
O2 N2 C2 118.24(13)
O4 N3 O5 123.04(14)
O4 N3 C18 118.68(14)
O5 N3 C18 118.26(15)
N1 C1 C6 112.18(10)
N1 C1 C2 106.55(11)
C6 C1 C2 108.62(11)
N2 C2 C3 110.75(11)
N2 C2 C1 108.72(11)
C3 C2 C1 114.55(12)
O3 C3 C4 106.05(12)
O3 C3 C12 110.79(11)
C4 C3 C12 111.39(13)
O3 C3 C2 111.04(12)
C4 C3 C2 105.19(11)
C12 C3 C2 112.09(13)
C5 C4 C3 110.92(12)
N1 C5 C4 110.24(13)
C11 C6 C7 118.08(14)
C11 C6 C1 120.86(13)
C7 C6 C1 120.98(13)
C8 C7 C6 120.86(16)
C9 C8 C7 120.34(18)
C10 C9 C8 119.70(17)
C9 C10 C11 120.31(17)
C6 C11 C10 120.71(16)
N1 C13 C14 115.48(12)
N1 C13 C15 108.19(11)
C14 C13 C15 114.37(12)
C20 C15 C16 118.31(13)
C20 C15 C13 119.27(12)
C16 C15 C13 122.41(13)
C17 C16 C15 120.87(14)
C18 C17 C16 118.54(14)
C17 C18 C19 122.67(13)
C17 C18 N3 119.21(14)
C19 C18 N3 118.11(15)
C18 C19 C20 117.71(15)
C19 C20 C15 121.89(14)

loop_
_geom_bond_atom_site_label_1
_geom_bond_atom_site_label_2
_geom_bond_distance
O1 N2 1.2117(19)
O2 N2 1.2187(18)
O3 C3 1.4251(17)
O4 N3 1.218(2)
O5 N3 1.2226(19)
N1 C5 1.4692(18)
N1 C1 1.4711(16)
N1 C13 1.4746(17)
N2 C2 1.5024(18)
N3 C18 1.4686(19)
C1 C6 1.5204(19)
C1 C2 1.5462(19)
C2 C3 1.545(2)
C3 C4 1.525(2)
C3 C12 1.525(2)
C4 C5 1.509(2)
C6 C11 1.386(2)
C6 C7 1.392(2)
C7 C8 1.381(2)
C8 C9 1.375(3)
C9 C10 1.370(3)
C10 C11 1.391(2)
C13 C14 1.525(2)
C13 C15 1.5296(19)
C15 C20 1.389(2)
C15 C16 1.392(2)
C16 C17 1.391(2)
C17 C18 1.369(2)
C18 C19 1.381(2)
C19 C20 1.383(2)
